data_4068805
loop_
_publ_author_name
'Tsutsumi, Hironori'
'Sunada, Yusuke'
'Shiota, Yoshihito'
'Yoshizawa, Kazunari'
'Nagashima, Hideo'

_publ_section_title
;
 Nickel(II), Palladium(II), and Platinum(II) \h3-Allyl Complexes Bearing a
 Bidentate Titanium(IV) Phosphinoamide Ligand: A Ti\\leftarrow M2Dative
 Bond Enhances the Electrophilicity of the \p-Allyl Moiety
;
_journal_issue 7
_journal_name_full Organometallics
_journal_page_first 1988
_journal_paper_doi 10.1021/om8011085
_journal_volume 28
_journal_year 2009
_chemical_formula_moiety 'C38 H47 Cl4 F3 N2 O3 P2 Pd S Ti '
_chemical_formula_sum 'C38 H47 Cl4 F3 N2 O3 P2 Pd S Ti'
_chemical_formula_weight 1026.92
_space_group_IT_number 14
_symmetry_cell_setting monoclinic
_symmetry_Int_Tables_number 14
_symmetry_space_group_name_Hall '-P 2yn'
_symmetry_space_group_name_H-M 'P 1 21/n 1'
_cell_angle_alpha 90.0000
_cell_angle_beta 101.6701(17)
_cell_angle_gamma 90.0000
_cell_formula_units_Z 4
_cell_length_a 11.1976(13)
_cell_length_b 18.604(2)
_cell_length_c 21.654(2)
_cell_measurement_reflns_used 14038
_cell_measurement_temperature 123.1
_cell_measurement_theta_max 27.5
_cell_measurement_theta_min 3.1
_cell_volume 4417.7(8)
_computing_cell_refinement CrystalClear
_computing_data_collection CrystalClear
_computing_data_reduction CrystalStructure
_computing_publication_material 'CrystalStructure 3.8'
_computing_structure_refinement CRYSTALS
_computing_structure_solution SIR97
_diffrn_detector_area_resol_mean 7.31
_diffrn_measured_fraction_theta_full 0.969
_diffrn_measured_fraction_theta_max 0.969
_diffrn_measurement_device_type 'Rigaku Saturn'
_diffrn_measurement_method \w
_diffrn_radiation_type 'Mo K\a'
_diffrn_radiation_wavelength 0.71070
_diffrn_reflns_av_R_equivalents 0.039
_diffrn_reflns_limit_h_max 14
_diffrn_reflns_limit_h_min -14
_diffrn_reflns_limit_k_max 24
_diffrn_reflns_limit_k_min -18
_diffrn_reflns_limit_l_max 27
_diffrn_reflns_limit_l_min -26
_diffrn_reflns_number 35525
_diffrn_reflns_theta_full 27.48
_diffrn_reflns_theta_max 27.48
_exptl_absorpt_coefficient_mu 1.000
_exptl_absorpt_correction_T_max 0.905
_exptl_absorpt_correction_T_min 0.751
_exptl_absorpt_correction_type multi-scan
_exptl_absorpt_process_details 'Jacobson, R. (1998) Private communication'
_exptl_crystal_colour red
_exptl_crystal_density_diffrn 1.544
_exptl_crystal_density_method 'not measured'
_exptl_crystal_description block
_exptl_crystal_F_000 2088.00
_exptl_crystal_size_max 0.25
_exptl_crystal_size_mid 0.20
_exptl_crystal_size_min 0.10
_refine_diff_density_max 4.37
_refine_diff_density_min -2.03
_refine_ls_extinction_method none
_refine_ls_goodness_of_fit_ref 1.003
_refine_ls_hydrogen_treatment refall
_refine_ls_number_parameters 530
_refine_ls_number_reflns 9835
_refine_ls_R_factor_gt 0.0552
_refine_ls_shift/su_max 0.0000
_refine_ls_structure_factor_coef Fsqd
_refine_ls_weighting_details 'w = 1/[0.0064Fo^2^ + 1.0000\s(Fo^2^)]/(4Fo^2^)'
_refine_ls_weighting_scheme calc
_refine_ls_wR_factor_ref 0.1946
_reflns_number_gt 8426
_reflns_number_total 9835
_reflns_threshold_expression F^2^>2.0\s(F^2^)
_cod_data_source_file om8011085_si_003.cif
_cod_data_source_block '_Cl2Ti(N-P)2Pd(methallyl)('
_cod_original_cell_volume 4417.6(8)
_cod_original_formula_sum 'C38 H47 Cl4 F3 N2 O3 P2 Pd S Ti '
_cod_database_code 4068805

loop_
_symmetry_equiv_pos_site_id
_symmetry_equiv_pos_as_xyz
1 +X,+Y,+Z
2 1/2-X,1/2+Y,1/2-Z
3 -X,-Y,-Z
4 1/2+X,1/2-Y,1/2+Z

loop_
_atom_site_label
_atom_site_type_symbol
_atom_site_fract_x
_atom_site_fract_y
_atom_site_fract_z
_atom_site_U_iso_or_equiv
_atom_site_adp_type
_atom_site_occupancy
_atom_site_symmetry_multiplicity
_atom_site_calc_flag
_atom_site_refinement_flags
Pd(1) Pd 0.81487(2) 0.242370(10) 0.128150(10) 0.00967(8) Uani 1.00 1 d .
Ti(1) Ti 0.62393(5) 0.22828(3) 0.02210(3) 0.01133(15) Uani 1.00 1 d .
Cl(1) Cl 0.54162(8) 0.22250(5) 0.11085(4) 0.0191(2) Uani 1.00 1 d .
Cl(2) Cl 0.44623(7) 0.20865(5) -0.04400(4) 0.0222(2) Uani 1.00 1 d .
Cl(3) Cl 0.86706(14) 0.73010(8) 0.19118(7) 0.0476(3) Uiso 1.00 1 d .
Cl(4) Cl 1.1047(4) 0.8013(2) 0.2369(2) 0.0854(11) Uiso 0.50 1 d P
Cl(5) Cl 1.1071(3) 0.7761(2) 0.19122(18) 0.0666(8) Uiso 0.50 1 d P
S(1) S 0.11556(9) 0.51659(5) 0.23337(4) 0.0214(2) Uani 1.00 1 d .
P(1) P 0.77919(8) 0.34121(5) 0.06129(4) 0.01057(19) Uani 1.00 1 d .
P(2) P 0.82308(8) 0.14233(5) 0.06626(4) 0.0103(2) Uani 1.00 1 d .
F(1) F 0.3335(2) 0.57327(19) 0.24535(13) 0.0504(9) Uani 1.00 1 d .
F(2) F 0.3320(2) 0.47229(19) 0.29228(12) 0.0424(7) Uani 1.00 1 d .
F(3) F 0.3094(2) 0.4754(2) 0.19156(12) 0.0495(9) Uani 1.00 1 d .
O(1) O 0.0818(3) 0.5587(2) 0.17698(15) 0.0397(9) Uani 1.00 1 d .
O(2) O 0.1026(3) 0.55150(19) 0.29096(14) 0.0358(8) Uani 1.00 1 d .
O(3) O 0.0748(2) 0.44348(17) 0.22795(13) 0.0290(7) Uani 1.00 1 d .
N(1) N 0.6663(2) 0.32440(16) -0.00061(13) 0.0122(6) Uani 1.00 1 d .
N(2) N 0.7217(2) 0.15014(15) -0.00112(12) 0.0110(6) Uani 1.00 1 d .
C(1) C 0.8575(3) 0.3096(2) 0.21462(15) 0.0163(8) Uani 1.00 1 d .
C(2) C 0.9351(3) 0.24941(19) 0.22441(17) 0.0161(8) Uani 1.00 1 d .
C(3) C 0.8763(3) 0.1815(2) 0.21424(16) 0.0171(8) Uani 1.00 1 d .
C(4) C 1.0705(3) 0.2576(2) 0.2327(2) 0.0235(10) Uani 1.00 1 d .
C(5) C 0.6007(3) 0.37907(19) -0.04838(16) 0.0156(8) Uani 1.00 1 d .
C(6) C 0.4770(3) 0.3958(2) -0.03137(18) 0.0237(9) Uani 1.00 1 d .
C(7) C 0.6703(3) 0.4499(2) -0.04689(18) 0.0228(9) Uani 1.00 1 d .
C(8) C 0.5851(3) 0.3465(2) -0.11417(17) 0.0217(9) Uani 1.00 1 d .
C(9) C 0.7395(3) 0.41714(19) 0.10571(15) 0.0146(7) Uani 1.00 1 d .
C(10) C 0.6358(3) 0.4097(2) 0.13266(16) 0.0183(8) Uani 1.00 1 d .
C(11) C 0.6073(3) 0.4630(2) 0.17232(18) 0.0253(9) Uani 1.00 1 d .
C(12) C 0.6827(4) 0.5228(2) 0.18606(18) 0.0275(10) Uani 1.00 1 d .
C(13) C 0.7834(3) 0.5310(2) 0.15959(19) 0.0267(9) Uani 1.00 1 d .
C(14) C 0.8128(3) 0.4785(2) 0.11967(17) 0.0185(8) Uani 1.00 1 d .
C(15) C 0.9206(3) 0.36081(18) 0.03643(15) 0.0126(7) Uani 1.00 1 d .
C(16) C 0.9307(3) 0.3564(2) -0.02701(17) 0.0168(8) Uani 1.00 1 d .
C(17) C 1.0408(3) 0.3691(2) -0.04395(18) 0.0203(9) Uani 1.00 1 d .
C(18) C 1.1446(3) 0.3841(2) 0.0018(2) 0.0275(10) Uani 1.00 1 d .
C(19) C 1.1350(3) 0.3874(2) 0.06485(18) 0.0265(10) Uani 1.00 1 d .
C(20) C 1.0247(3) 0.3753(2) 0.08225(17) 0.0190(8) Uani 1.00 1 d .
C(21) C 0.7021(3) 0.09553(19) -0.05531(16) 0.0154(7) Uani 1.00 1 d .
C(22) C 0.8179(3) 0.0547(2) -0.05835(18) 0.0237(9) Uani 1.00 1 d .
C(23) C 0.6032(3) 0.0422(2) -0.04620(19) 0.0250(9) Uani 1.00 1 d .
C(24) C 0.6625(3) 0.1378(2) -0.11680(17) 0.0225(9) Uani 1.00 1 d .
C(25) C 0.8021(3) 0.05626(19) 0.10335(16) 0.0151(8) Uani 1.00 1 d .
C(26) C 0.8813(3) -0.0018(2) 0.10383(17) 0.0197(9) Uani 1.00 1 d .
C(27) C 0.8572(4) -0.0660(2) 0.13120(18) 0.0257(10) Uani 1.00 1 d .
C(28) C 0.7566(4) -0.0737(2) 0.15830(19) 0.0266(10) Uani 1.00 1 d .
C(29) C 0.6783(3) -0.0153(2) 0.15838(17) 0.0209(9) Uani 1.00 1 d .
C(30) C 0.7019(3) 0.0488(2) 0.13158(16) 0.0175(8) Uani 1.00 1 d .
C(31) C 0.9785(3) 0.14879(18) 0.05565(16) 0.0126(7) Uani 1.00 1 d .
C(32) C 1.0058(3) 0.18368(19) 0.00282(16) 0.0169(8) Uani 1.00 1 d .
C(33) C 1.1253(3) 0.1941(2) -0.00181(18) 0.0245(9) Uani 1.00 1 d .
C(34) C 1.2195(3) 0.1718(2) 0.0465(2) 0.0264(10) Uani 1.00 1 d .
C(35) C 1.1937(3) 0.1385(2) 0.09896(19) 0.0242(9) Uani 1.00 1 d .
C(36) C 1.0747(3) 0.1270(2) 0.10411(17) 0.0175(8) Uani 1.00 1 d .
C(37) C 0.2794(3) 0.5085(2) 0.24096(19) 0.0282(10) Uani 1.00 1 d .
C(38) C 1.0226(5) 0.7180(3) 0.2291(2) 0.0461(12) Uiso 1.00 1 d .
H(1) H 0.8938 0.3553 0.2115 0.019 Uiso 1.00 1 c R
H(2) H 0.7969 0.3137 0.2394 0.019 Uiso 1.00 1 c R
H(3) H 0.8177 0.1699 0.2389 0.021 Uiso 1.00 1 c R
H(4) H 0.9268 0.1409 0.2121 0.020 Uiso 1.00 1 c R
H(5) H 1.1070 0.2113 0.2353 0.027 Uiso 1.00 1 c R
H(6) H 1.1015 0.2836 0.2703 0.027 Uiso 1.00 1 c R
H(7) H 1.0891 0.2828 0.1977 0.027 Uiso 1.00 1 c R
H(8) H 0.4178 0.3633 -0.0532 0.029 Uiso 1.00 1 c R
H(9) H 0.4535 0.4437 -0.0436 0.029 Uiso 1.00 1 c R
H(10) H 0.4827 0.3907 0.0128 0.028 Uiso 1.00 1 c R
H(11) H 0.6462 0.4820 -0.0176 0.026 Uiso 1.00 1 c R
H(12) H 0.6534 0.4709 -0.0877 0.026 Uiso 1.00 1 c R
H(13) H 0.7552 0.4405 -0.0347 0.027 Uiso 1.00 1 c R
H(14) H 0.6539 0.3580 -0.1317 0.026 Uiso 1.00 1 c R
H(15) H 0.5135 0.3652 -0.1404 0.025 Uiso 1.00 1 c R
H(16) H 0.5782 0.2957 -0.1114 0.026 Uiso 1.00 1 c R
H(17) H 0.5853 0.3685 0.1232 0.021 Uiso 1.00 1 c R
H(18) H 0.5373 0.4579 0.1905 0.030 Uiso 1.00 1 c R
H(19) H 0.6634 0.5586 0.2138 0.031 Uiso 1.00 1 c R
H(20) H 0.8333 0.5724 0.1691 0.030 Uiso 1.00 1 c R
H(21) H 0.8824 0.4840 0.1012 0.021 Uiso 1.00 1 c R
H(22) H 0.8609 0.3450 -0.0584 0.020 Uiso 1.00 1 c R
H(23) H 1.0468 0.3672 -0.0871 0.026 Uiso 1.00 1 c R
H(24) H 1.2205 0.3929 -0.0100 0.034 Uiso 1.00 1 c R
H(25) H 1.2056 0.3976 0.0961 0.032 Uiso 1.00 1 c R
H(26) H 1.0193 0.3770 0.1255 0.023 Uiso 1.00 1 c R
H(27) H 0.8620 0.0796 -0.0848 0.028 Uiso 1.00 1 c R
H(28) H 0.7969 0.0081 -0.0751 0.028 Uiso 1.00 1 c R
H(29) H 0.8671 0.0503 -0.0173 0.028 Uiso 1.00 1 c R
H(30) H 0.6402 0.0026 -0.0220 0.030 Uiso 1.00 1 c R
H(31) H 0.5605 0.0256 -0.0861 0.030 Uiso 1.00 1 c R
H(32) H 0.5478 0.0652 -0.0247 0.030 Uiso 1.00 1 c R
H(33) H 0.5762 0.1423 -0.1267 0.026 Uiso 1.00 1 c R
H(34) H 0.6893 0.1129 -0.1498 0.027 Uiso 1.00 1 c R
H(35) H 0.6984 0.1843 -0.1122 0.027 Uiso 1.00 1 c R
H(36) H 0.9504 0.0028 0.0848 0.025 Uiso 1.00 1 c R
H(37) H 0.9113 -0.1054 0.1316 0.031 Uiso 1.00 1 c R
H(38) H 0.7405 -0.1182 0.1766 0.031 Uiso 1.00 1 c R
H(39) H 0.6089 -0.0200 0.1771 0.025 Uiso 1.00 1 c R
H(40) H 0.6483 0.0883 0.1317 0.021 Uiso 1.00 1 c R
H(41) H 0.9413 0.2000 -0.0296 0.020 Uiso 1.00 1 c R
H(42) H 1.1433 0.2169 -0.0381 0.031 Uiso 1.00 1 c R
H(43) H 1.3018 0.1791 0.0428 0.032 Uiso 1.00 1 c R
H(44) H 1.2584 0.1238 0.1321 0.028 Uiso 1.00 1 c R
H(45) H 1.0571 0.1041 0.1404 0.021 Uiso 1.00 1 c R

loop_
_atom_site_aniso_label
_atom_site_aniso_U_11
_atom_site_aniso_U_22
_atom_site_aniso_U_33
_atom_site_aniso_U_12
_atom_site_aniso_U_13
_atom_site_aniso_U_23
Pd(1) 0.01101(18) 0.01011(17) 0.00760(19) 0.00018(8) 0.00116(11) 0.00020(8)
Ti(1) 0.0087(2) 0.0136(3) 0.0117(3) 0.0004(2) 0.0019(2) -0.0005(2)
Cl(1) 0.0146(4) 0.0261(4) 0.0185(4) 0.0001(3) 0.0082(3) 0.0004(3)
Cl(2) 0.0119(3) 0.0311(5) 0.0216(4) -0.0020(3) -0.0012(3) -0.0028(3)
S(1) 0.0227(4) 0.0203(4) 0.0185(4) -0.0029(3) -0.0024(3) 0.0001(3)
P(1) 0.0121(3) 0.0107(4) 0.0085(3) 0.0012(3) 0.0013(3) 0.0001(3)
P(2) 0.0112(4) 0.0099(4) 0.0099(4) -0.0002(3) 0.0023(3) -0.0002(3)
F(1) 0.0521(18) 0.063(2) 0.0341(14) -0.0401(16) 0.0041(13) -0.0001(14)
F(2) 0.0277(13) 0.069(2) 0.0263(12) 0.0063(13) -0.0047(10) 0.0140(13)
F(3) 0.0328(14) 0.090(2) 0.0272(14) -0.0030(15) 0.0106(11) -0.0170(15)
O(1) 0.046(2) 0.0373(19) 0.0299(16) 0.0043(15) -0.0059(14) 0.0114(14)
O(2) 0.0375(18) 0.0408(19) 0.0300(16) -0.0062(14) 0.0094(13) -0.0144(14)
O(3) 0.0299(15) 0.0251(15) 0.0300(15) -0.0101(12) 0.0014(12) 0.0007(12)
N(1) 0.0128(13) 0.0147(13) 0.0092(12) 0.0022(10) 0.0025(10) 0.0010(10)
N(2) 0.0143(13) 0.0112(13) 0.0078(12) 0.0006(10) 0.0027(10) -0.0024(10)
C(1) 0.0235(17) 0.0171(17) 0.0070(14) 0.0009(14) -0.0003(12) -0.0047(12)
C(2) 0.0235(19) 0.0186(17) 0.0045(15) -0.0004(13) -0.0014(13) 0.0008(12)
C(3) 0.0223(17) 0.0185(17) 0.0105(15) 0.0034(14) 0.0031(12) 0.0047(13)
C(4) 0.0202(19) 0.0212(19) 0.025(2) 0.0043(14) -0.0053(16) 0.0004(14)
C(5) 0.0168(15) 0.0153(16) 0.0148(15) 0.0065(13) 0.0032(12) 0.0060(13)
C(6) 0.0200(18) 0.0250(19) 0.0251(19) 0.0096(15) 0.0024(14) 0.0039(16)
C(7) 0.031(2) 0.0127(16) 0.0212(18) 0.0036(15) -0.0023(15) 0.0046(14)
C(8) 0.0233(18) 0.0223(18) 0.0176(16) 0.0055(15) -0.0003(14) -0.0003(14)
C(9) 0.0199(16) 0.0115(15) 0.0107(14) 0.0048(13) -0.0006(12) -0.0000(12)
C(10) 0.0184(16) 0.0194(18) 0.0154(16) 0.0039(14) -0.0008(13) -0.0017(13)
C(11) 0.0271(19) 0.029(2) 0.0186(18) 0.0144(16) 0.0031(14) -0.0029(15)
C(12) 0.037(2) 0.026(2) 0.0154(17) 0.0163(17) -0.0054(15) -0.0085(15)
C(13) 0.031(2) 0.0191(19) 0.0259(19) 0.0072(16) -0.0051(16) -0.0083(15)
C(14) 0.0232(18) 0.0104(16) 0.0195(17) -0.0011(13) -0.0018(13) 0.0022(13)
C(15) 0.0133(15) 0.0135(15) 0.0114(15) -0.0016(12) 0.0032(12) -0.0001(12)
C(16) 0.0141(16) 0.0193(17) 0.0162(16) 0.0009(13) 0.0009(12) 0.0026(13)
C(17) 0.0251(19) 0.0190(18) 0.0200(17) 0.0012(14) 0.0123(15) 0.0011(14)
C(18) 0.0223(19) 0.028(2) 0.033(2) -0.0057(16) 0.0091(16) 0.0020(17)
C(19) 0.0189(18) 0.035(2) 0.026(2) -0.0088(16) 0.0050(15) -0.0005(17)
C(20) 0.0170(16) 0.0263(19) 0.0136(16) -0.0009(14) 0.0031(13) -0.0008(14)
C(21) 0.0187(16) 0.0132(16) 0.0129(15) -0.0003(13) -0.0003(12) -0.0081(12)
C(22) 0.029(2) 0.0190(18) 0.0225(18) 0.0034(15) 0.0029(15) -0.0086(15)
C(23) 0.029(2) 0.0177(18) 0.027(2) -0.0100(16) 0.0037(16) -0.0056(15)
C(24) 0.031(2) 0.0226(19) 0.0124(16) 0.0020(15) 0.0006(14) -0.0026(14)
C(25) 0.0159(15) 0.0120(16) 0.0161(16) -0.0026(12) 0.0003(12) -0.0004(13)
C(26) 0.0258(18) 0.0162(17) 0.0201(18) 0.0039(14) 0.0117(14) 0.0043(13)
C(27) 0.039(2) 0.0146(17) 0.0236(19) 0.0083(16) 0.0076(16) 0.0015(15)
C(28) 0.037(2) 0.0175(18) 0.0238(19) -0.0060(16) 0.0024(16) 0.0047(15)
C(29) 0.0268(19) 0.0198(18) 0.0156(16) -0.0060(15) 0.0029(14) 0.0024(14)
C(30) 0.0153(16) 0.0234(18) 0.0132(15) -0.0006(14) 0.0015(12) 0.0016(13)
C(31) 0.0137(15) 0.0102(15) 0.0156(16) -0.0002(12) 0.0067(12) -0.0013(12)
C(32) 0.0213(17) 0.0108(15) 0.0177(16) 0.0032(13) 0.0015(13) 0.0017(13)
C(33) 0.029(2) 0.025(2) 0.0225(18) -0.0046(16) 0.0123(15) 0.0014(15)
C(34) 0.0126(16) 0.026(2) 0.042(2) -0.0013(15) 0.0071(15) -0.0024(17)
C(35) 0.0144(17) 0.026(2) 0.030(2) 0.0047(15) -0.0010(14) -0.0035(16)
C(36) 0.0170(16) 0.0215(18) 0.0139(16) 0.0034(13) 0.0028(13) -0.0005(13)
C(37) 0.0248(19) 0.040(2) 0.0193(18) -0.0072(18) 0.0029(15) 0.0006(17)

loop_
_atom_type_symbol
_atom_type_description
_atom_type_scat_dispersion_real
_atom_type_scat_dispersion_imag
_atom_type_scat_source
C C 0.003 0.002
;
International Tables for Crystallography
(1992, Vol. C, Tables 4.2.6.8 and 6.1.1.4)
;
H H 0.000 0.000
;
International Tables for Crystallography
(1992, Vol. C, Table 6.1.1.4)
;
N N 0.006 0.003
;
International Tables for Crystallography
(1992, Vol. C, Tables 4.2.6.8 and 6.1.1.4)
;
Ti Ti 0.278 0.446
;
International Tables for Crystallography
(1992, Vol. C, Tables 4.2.6.8 and 6.1.1.4)
;
Pd Pd -0.999 1.007
;
International Tables for Crystallography
(1992, Vol. C, Tables 4.2.6.8 and 6.1.1.4)
;
P P 0.102 0.094
;
International Tables for Crystallography
(1992, Vol. C, Tables 4.2.6.8 and 6.1.1.4)
;
Cl Cl 0.148 0.159
;
International Tables for Crystallography
(1992, Vol. C, Tables 4.2.6.8 and 6.1.1.4)
;
O O 0.011 0.006
;
International Tables for Crystallography
(1992, Vol. C, Tables 4.2.6.8 and 6.1.1.4)
;
S S 0.125 0.123
;
International Tables for Crystallography
(1992, Vol. C, Tables 4.2.6.8 and 6.1.1.4)
;
F F 0.017 0.010
;
International Tables for Crystallography
(1992, Vol. C, Tables 4.2.6.8 and 6.1.1.4)
;

loop_
_geom_angle_atom_site_label_1
_geom_angle_atom_site_label_2
_geom_angle_atom_site_label_3
_geom_angle
_geom_angle_publ_flag
Ti(1) Pd(1) P(1) 63.84(2) yes
Ti(1) Pd(1) P(2) 64.14(2) yes
Ti(1) Pd(1) C(1) 137.56(9) yes
Ti(1) Pd(1) C(2) 167.58(11) yes
Ti(1) Pd(1) C(3) 135.11(9) yes
P(1) Pd(1) P(2) 107.37(3) yes
P(1) Pd(1) C(1) 93.44(9) yes
P(1) Pd(1) C(2) 121.84(9) yes
P(1) Pd(1) C(3) 158.78(9) yes
P(2) Pd(1) C(1) 156.50(9) yes
P(2) Pd(1) C(2) 119.99(9) yes
P(2) Pd(1) C(3) 92.02(9) yes
C(1) Pd(1) C(2) 36.71(13) yes
C(1) Pd(1) C(3) 66.00(13) yes
C(2) Pd(1) C(3) 37.49(13) yes
Pd(1) Ti(1) Cl(1) 71.87(2) yes
Pd(1) Ti(1) Cl(2) 165.69(3) yes
Pd(1) Ti(1) P(1) 49.36(2) yes
Pd(1) Ti(1) P(2) 48.91(2) yes
Pd(1) Ti(1) N(1) 86.37(7) yes
Pd(1) Ti(1) N(2) 84.62(7) yes
Cl(1) Ti(1) Cl(2) 94.15(3) yes
Cl(1) Ti(1) P(1) 96.50(3) yes
Cl(1) Ti(1) P(2) 96.67(3) yes
Cl(1) Ti(1) N(1) 114.56(9) yes
Cl(1) Ti(1) N(2) 121.56(8) yes
Cl(2) Ti(1) P(1) 138.45(3) yes
Cl(2) Ti(1) P(2) 132.96(3) yes
Cl(2) Ti(1) N(1) 102.71(8) yes
Cl(2) Ti(1) N(2) 100.78(8) yes
P(1) Ti(1) P(2) 85.38(3) yes
P(1) Ti(1) N(1) 37.03(7) yes
P(1) Ti(1) N(2) 107.27(8) yes
P(2) Ti(1) N(1) 113.66(8) yes
P(2) Ti(1) N(2) 36.63(7) yes
N(1) Ti(1) N(2) 116.38(12) yes
Cl(5) Cl(4) C(38) 69.7(3) yes
Cl(4) Cl(5) C(38) 74.1(3) yes
O(1) S(1) O(2) 115.8(2) yes
O(1) S(1) O(3) 115.07(18) yes
O(1) S(1) C(37) 102.1(2) yes
O(2) S(1) O(3) 114.41(19) yes
O(2) S(1) C(37) 103.65(19) yes
O(3) S(1) C(37) 103.2(2) yes
Pd(1) P(1) Ti(1) 66.80(2) yes
Pd(1) P(1) N(1) 110.94(11) yes
Pd(1) P(1) C(9) 108.38(11) yes
Pd(1) P(1) C(15) 107.11(10) yes
Ti(1) P(1) N(1) 44.17(10) yes
Ti(1) P(1) C(9) 123.44(12) yes
Ti(1) P(1) C(15) 126.79(11) yes
N(1) P(1) C(9) 110.07(15) yes
N(1) P(1) C(15) 111.33(15) yes
C(9) P(1) C(15) 108.90(16) yes
Pd(1) P(2) Ti(1) 66.95(2) yes
Pd(1) P(2) N(2) 109.80(10) yes
Pd(1) P(2) C(25) 115.34(12) yes
Pd(1) P(2) C(31) 99.96(11) yes
Ti(1) P(2) N(2) 44.26(10) yes
Ti(1) P(2) C(25) 119.63(11) yes
Ti(1) P(2) C(31) 130.63(11) yes
N(2) P(2) C(25) 109.66(14) yes
N(2) P(2) C(31) 112.77(15) yes
C(25) P(2) C(31) 109.09(16) yes
Ti(1) N(1) P(1) 98.80(13) yes
Ti(1) N(1) C(5) 132.6(2) yes
P(1) N(1) C(5) 126.8(2) yes
Ti(1) N(2) P(2) 99.11(13) yes
Ti(1) N(2) C(21) 133.7(2) yes
P(2) N(2) C(21) 125.4(2) yes
Pd(1) C(1) C(2) 72.5(2) yes
Pd(1) C(2) C(1) 70.78(18) yes
Pd(1) C(2) C(3) 68.43(18) yes
Pd(1) C(2) C(4) 121.3(2) yes
C(1) C(2) C(3) 115.6(3) yes
C(1) C(2) C(4) 121.1(3) yes
C(3) C(2) C(4) 122.3(3) yes
Pd(1) C(3) C(2) 74.1(2) yes
N(1) C(5) C(6) 107.8(2) yes
N(1) C(5) C(7) 112.7(2) yes
N(1) C(5) C(8) 108.4(2) yes
C(6) C(5) C(7) 107.5(3) yes
C(6) C(5) C(8) 111.5(2) yes
C(7) C(5) C(8) 108.9(3) yes
P(1) C(9) C(10) 117.0(2) yes
P(1) C(9) C(14) 123.5(2) yes
C(10) C(9) C(14) 119.1(3) yes
C(9) C(10) C(11) 119.8(3) yes
C(10) C(11) C(12) 119.9(4) yes
C(11) C(12) C(13) 120.9(4) yes
C(12) C(13) C(14) 120.0(3) yes
C(9) C(14) C(13) 120.3(3) yes
P(1) C(15) C(16) 121.9(2) yes
P(1) C(15) C(20) 118.9(2) yes
C(16) C(15) C(20) 119.1(3) yes
C(15) C(16) C(17) 120.3(3) yes
C(16) C(17) C(18) 120.5(3) yes
C(17) C(18) C(19) 119.1(3) yes
C(18) C(19) C(20) 120.7(3) yes
C(15) C(20) C(19) 120.2(3) yes
N(2) C(21) C(22) 112.0(2) yes
N(2) C(21) C(23) 109.1(3) yes
N(2) C(21) C(24) 107.2(2) yes
C(22) C(21) C(23) 109.2(3) yes
C(22) C(21) C(24) 108.6(3) yes
C(23) C(21) C(24) 110.8(2) yes
P(2) C(25) C(26) 122.9(2) yes
P(2) C(25) C(30) 117.9(2) yes
C(26) C(25) C(30) 119.2(3) yes
C(25) C(26) C(27) 119.5(3) yes
C(26) C(27) C(28) 121.3(3) yes
C(27) C(28) C(29) 119.1(3) yes
C(28) C(29) C(30) 120.0(3) yes
C(25) C(30) C(29) 120.9(3) yes
P(2) C(31) C(32) 120.6(2) yes
P(2) C(31) C(36) 120.0(2) yes
C(32) C(31) C(36) 118.9(3) yes
C(31) C(32) C(33) 120.0(3) yes
C(32) C(33) C(34) 120.3(3) yes
C(33) C(34) C(35) 120.1(3) yes
C(34) C(35) C(36) 120.4(3) yes
C(31) C(36) C(35) 120.3(3) yes
S(1) C(37) F(1) 111.5(3) yes
S(1) C(37) F(2) 112.7(3) yes
S(1) C(37) F(3) 112.3(2) yes
F(1) C(37) F(2) 106.2(3) yes
F(1) C(37) F(3) 106.7(3) yes
F(2) C(37) F(3) 107.1(3) yes
Cl(3) C(38) Cl(4) 111.7(3) yes
Cl(3) C(38) Cl(5) 106.1(3) yes
Cl(4) C(38) Cl(5) 36.2(2) yes
Pd(1) C(1) H(1) 117.8 no
Pd(1) C(1) H(2) 117.7 no
C(2) C(1) H(1) 117.6 no
C(2) C(1) H(2) 117.9 no
H(1) C(1) H(2) 109.5 no
Pd(1) C(3) H(3) 117.7 no
Pd(1) C(3) H(4) 117.4 no
C(2) C(3) H(3) 117.7 no
C(2) C(3) H(4) 116.9 no
H(3) C(3) H(4) 109.5 no
C(2) C(4) H(5) 109.1 no
C(2) C(4) H(6) 109.8 no
C(2) C(4) H(7) 109.5 no
H(5) C(4) H(6) 109.5 no
H(5) C(4) H(7) 109.5 no
H(6) C(4) H(7) 109.5 no
C(5) C(6) H(8) 108.9 no
C(5) C(6) H(9) 109.6 no
C(5) C(6) H(10) 109.9 no
H(8) C(6) H(9) 109.5 no
H(8) C(6) H(10) 109.5 no
H(9) C(6) H(10) 109.5 no
C(5) C(7) H(11) 110.1 no
C(5) C(7) H(12) 109.3 no
C(5) C(7) H(13) 109.0 no
H(11) C(7) H(12) 109.5 no
H(11) C(7) H(13) 109.5 no
H(12) C(7) H(13) 109.5 no
C(5) C(8) H(14) 109.5 no
C(5) C(8) H(15) 109.6 no
C(5) C(8) H(16) 109.3 no
H(14) C(8) H(15) 109.5 no
H(14) C(8) H(16) 109.5 no
H(15) C(8) H(16) 109.5 no
C(9) C(10) H(17) 119.6 no
C(11) C(10) H(17) 120.6 no
C(10) C(11) H(18) 119.8 no
C(12) C(11) H(18) 120.4 no
C(11) C(12) H(19) 119.4 no
C(13) C(12) H(19) 119.7 no
C(12) C(13) H(20) 119.8 no
C(14) C(13) H(20) 120.2 no
C(9) C(14) H(21) 119.4 no
C(13) C(14) H(21) 120.3 no
C(15) C(16) H(22) 119.7 no
C(17) C(16) H(22) 120.0 no
C(16) C(17) H(23) 120.1 no
C(18) C(17) H(23) 119.4 no
C(17) C(18) H(24) 120.4 no
C(19) C(18) H(24) 120.4 no
C(18) C(19) H(25) 119.3 no
C(20) C(19) H(25) 120.0 no
C(15) C(20) H(26) 119.7 no
C(19) C(20) H(26) 120.1 no
C(21) C(22) H(27) 109.5 no
C(21) C(22) H(28) 109.0 no
C(21) C(22) H(29) 109.9 no
H(27) C(22) H(28) 109.5 no
H(27) C(22) H(29) 109.5 no
H(28) C(22) H(29) 109.5 no
C(21) C(23) H(30) 109.2 no
C(21) C(23) H(31) 109.8 no
C(21) C(23) H(32) 109.4 no
H(30) C(23) H(31) 109.5 no
H(30) C(23) H(32) 109.5 no
H(31) C(23) H(32) 109.5 no
C(21) C(24) H(33) 110.1 no
C(21) C(24) H(34) 108.8 no
C(21) C(24) H(35) 109.5 no
H(33) C(24) H(34) 109.5 no
H(33) C(24) H(35) 109.5 no
H(34) C(24) H(35) 109.5 no
C(25) C(26) H(36) 119.9 no
C(27) C(26) H(36) 120.6 no
C(26) C(27) H(37) 119.5 no
C(28) C(27) H(37) 119.3 no
C(27) C(28) H(38) 120.5 no
C(29) C(28) H(38) 120.3 no
C(28) C(29) H(39) 119.8 no
C(30) C(29) H(39) 120.2 no
C(25) C(30) H(40) 119.4 no
C(29) C(30) H(40) 119.7 no
C(31) C(32) H(41) 119.6 no
C(33) C(32) H(41) 120.4 no
C(32) C(33) H(42) 119.7 no
C(34) C(33) H(42) 120.0 no
C(33) C(34) H(43) 119.7 no
C(35) C(34) H(43) 120.1 no
C(34) C(35) H(44) 119.8 no
C(36) C(35) H(44) 119.8 no
C(31) C(36) H(45) 119.5 no
C(35) C(36) H(45) 120.2 no

loop_
_geom_bond_atom_site_label_1
_geom_bond_atom_site_label_2
_geom_bond_distance
_geom_bond_publ_flag
Pd(1) Ti(1) 2.8155(5) yes
Pd(1) P(1) 2.3244(9) yes
Pd(1) P(2) 2.3061(9) yes
Pd(1) C(1) 2.222(3) yes
Pd(1) C(2) 2.245(3) yes
Pd(1) C(3) 2.171(3) yes
Ti(1) Cl(1) 2.2958(11) yes
Ti(1) Cl(2) 2.2337(9) yes
Ti(1) P(1) 2.7495(10) yes
Ti(1) P(2) 2.7534(10) yes
Ti(1) N(1) 1.939(3) yes
Ti(1) N(2) 1.946(2) yes
Cl(3) C(38) 1.783(5) yes
Cl(4) Cl(5) 1.100(6) yes
Cl(4) C(38) 1.791(7) yes
Cl(5) C(38) 1.746(7) yes
S(1) O(1) 1.436(3) yes
S(1) O(2) 1.439(3) yes
S(1) O(3) 1.432(3) yes
S(1) C(37) 1.815(4) yes
P(1) N(1) 1.676(2) yes
P(1) C(9) 1.814(3) yes
P(1) C(15) 1.809(3) yes
P(2) N(2) 1.664(2) yes
P(2) C(25) 1.828(3) yes
P(2) C(31) 1.805(3) yes
F(1) C(37) 1.343(5) yes
F(2) C(37) 1.331(4) yes
F(3) C(37) 1.335(5) yes
N(1) C(5) 1.528(4) yes
N(2) C(21) 1.534(4) yes
C(1) C(2) 1.407(5) yes
C(2) C(3) 1.420(5) yes
C(2) C(4) 1.499(5) yes
C(5) C(6) 1.536(5) yes
C(5) C(7) 1.527(5) yes
C(5) C(8) 1.525(5) yes
C(9) C(10) 1.408(5) yes
C(9) C(14) 1.403(5) yes
C(10) C(11) 1.390(5) yes
C(11) C(12) 1.392(6) yes
C(12) C(13) 1.373(6) yes
C(13) C(14) 1.388(5) yes
C(15) C(16) 1.403(5) yes
C(15) C(20) 1.396(4) yes
C(16) C(17) 1.376(5) yes
C(17) C(18) 1.394(5) yes
C(18) C(19) 1.393(6) yes
C(19) C(20) 1.381(5) yes
C(21) C(22) 1.517(5) yes
C(21) C(23) 1.528(5) yes
C(21) C(24) 1.533(4) yes
C(25) C(26) 1.396(5) yes
C(25) C(30) 1.390(5) yes
C(26) C(27) 1.384(5) yes
C(27) C(28) 1.379(6) yes
C(28) C(29) 1.396(5) yes
C(29) C(30) 1.374(5) yes
C(31) C(32) 1.401(5) yes
C(31) C(36) 1.403(4) yes
C(32) C(33) 1.376(5) yes
C(33) C(34) 1.390(5) yes
C(34) C(35) 1.375(6) yes
C(35) C(36) 1.376(5) yes
C(1) H(1) 0.950 no
C(1) H(2) 0.950 no
C(3) H(3) 0.950 no
C(3) H(4) 0.950 no
C(4) H(5) 0.950 no
C(4) H(6) 0.950 no
C(4) H(7) 0.950 no
C(6) H(8) 0.950 no
C(6) H(9) 0.950 no
C(6) H(10) 0.950 no
C(7) H(11) 0.950 no
C(7) H(12) 0.950 no
C(7) H(13) 0.950 no
C(8) H(14) 0.950 no
C(8) H(15) 0.950 no
C(8) H(16) 0.950 no
C(10) H(17) 0.950 no
C(11) H(18) 0.950 no
C(12) H(19) 0.950 no
C(13) H(20) 0.950 no
C(14) H(21) 0.950 no
C(16) H(22) 0.950 no
C(17) H(23) 0.950 no
C(18) H(24) 0.950 no
C(19) H(25) 0.950 no
C(20) H(26) 0.950 no
C(22) H(27) 0.950 no
C(22) H(28) 0.950 no
C(22) H(29) 0.950 no
C(23) H(30) 0.950 no
C(23) H(31) 0.950 no
C(23) H(32) 0.950 no
C(24) H(33) 0.950 no
C(24) H(34) 0.950 no
C(24) H(35) 0.950 no
C(26) H(36) 0.950 no
C(27) H(37) 0.950 no
C(28) H(38) 0.950 no
C(29) H(39) 0.950 no
C(30) H(40) 0.950 no
C(32) H(41) 0.950 no
C(33) H(42) 0.950 no
C(34) H(43) 0.950 no
C(35) H(44) 0.950 no
C(36) H(45) 0.950 no

loop_
_geom_contact_atom_site_label_1
_geom_contact_atom_site_label_2
_geom_contact_distance
_geom_contact_site_symmetry_2
Cl(2) C(34) 3.573(4) 1_455
Cl(4) F(2) 3.348(6) 2_655
F(1) C(4) 3.596(5) 2_655
F(1) C(8) 3.489(5) 3_665
F(1) C(36) 3.365(4) 2_655
F(2) Cl(4) 3.348(6) 2_645
F(2) C(22) 3.308(4) 4_455
F(2) C(26) 3.560(4) 2_655
F(3) C(7) 3.476(4) 3_665
F(3) C(11) 3.453(5) .
F(3) C(19) 3.443(4) 1_455
O(1) C(13) 3.326(5) 1_455
O(1) C(14) 3.365(5) 1_455
O(1) C(16) 3.588(5) 3_665
O(1) C(17) 3.223(4) 3_665
O(1) C(38) 3.287(7) 1_455
O(2) C(35) 3.362(4) 2_655
O(2) C(38) 3.422(6) 1_455
O(3) C(1) 3.452(4) 1_455
O(3) C(4) 3.460(5) 1_455
O(3) C(14) 3.427(4) 1_455
O(3) C(20) 3.341(4) 1_455
C(1) O(3) 3.452(4) 1_655
C(4) F(1) 3.596(5) 2_645
C(4) O(3) 3.460(5) 1_655
C(7) F(3) 3.476(4) 3_665
C(8) F(1) 3.489(5) 3_665
C(11) F(3) 3.453(5) .
C(12) C(29) 3.486(5) 2_655
C(13) O(1) 3.326(5) 1_655
C(14) O(1) 3.365(5) 1_655
C(14) O(3) 3.427(4) 1_655
C(16) O(1) 3.588(5) 3_665
C(17) O(1) 3.223(4) 3_665
C(19) F(3) 3.443(4) 1_655
C(20) O(3) 3.341(4) 1_655
C(22) F(2) 3.308(4) 4_554
C(26) F(2) 3.560(4) 2_645
C(29) C(12) 3.486(5) 2_645
C(34) Cl(2) 3.573(4) 1_655
C(35) O(2) 3.362(4) 2_645
C(36) F(1) 3.365(4) 2_645
C(38) O(1) 3.287(7) 1_655
C(38) O(2) 3.422(6) 1_655
Cl(1) H(43) 2.904 1_455
Cl(2) H(42) 3.424 1_455
Cl(2) H(43) 2.772 1_455
Cl(3) H(2) 3.027 2_655
Cl(3) H(3) 3.016 2_655
Cl(3) H(20) 2.984 .
Cl(3) H(23) 3.189 3_765
Cl(3) H(37) 3.395 1_565
Cl(3) H(38) 3.146 1_565
Cl(3) H(42) 3.438 3_765
Cl(4) H(5) 3.577 2_755
Cl(4) H(6) 3.342 2_755
Cl(4) H(7) 3.451 2_755
Cl(4) H(37) 3.303 1_565
Cl(5) H(5) 3.489 2_755
Cl(5) H(6) 3.204 2_755
Cl(5) H(27) 3.599 3_765
Cl(5) H(34) 3.332 3_765
Cl(5) H(35) 3.119 3_765
Cl(5) H(37) 3.191 1_565
Cl(5) H(41) 3.459 3_765
S(1) H(20) 3.351 1_455
S(1) H(21) 3.514 1_455
S(1) H(26) 3.514 1_455
S(1) H(34) 3.470 4_455
S(1) H(39) 3.538 2_555
S(1) H(44) 3.578 2_655
F(1) H(4) 2.939 2_655
F(1) H(5) 2.665 2_655
F(1) H(12) 3.542 3_665
F(1) H(14) 2.802 3_665
F(1) H(15) 3.315 3_665
F(1) H(18) 3.510 .
F(1) H(44) 3.177 2_655
F(1) H(45) 2.592 2_655
F(2) H(18) 3.503 .
F(2) H(27) 2.787 4_455
F(2) H(28) 2.997 4_455
F(2) H(34) 2.729 4_455
F(2) H(36) 3.274 2_655
F(2) H(37) 3.340 2_655
F(2) H(44) 3.511 2_655
F(2) H(45) 2.991 2_655
F(3) H(12) 2.570 3_665
F(3) H(14) 3.415 3_665
F(3) H(18) 2.578 .
F(3) H(25) 2.597 1_455
O(1) H(20) 2.765 1_455
O(1) H(21) 2.850 1_455
O(1) H(22) 3.300 3_665
O(1) H(23) 2.575 3_665
O(1) H(26) 3.584 1_455
O(2) H(28) 3.438 4_455
O(2) H(31) 3.143 4_455
O(2) H(34) 3.382 4_455
O(2) H(39) 2.919 2_555
O(2) H(44) 2.442 2_655
O(3) H(1) 2.575 1_455
O(3) H(6) 3.109 1_455
O(3) H(7) 3.072 1_455
O(3) H(21) 3.217 1_455
O(3) H(25) 3.566 1_455
O(3) H(26) 2.507 1_455
O(3) H(33) 3.525 4_455
O(3) H(34) 2.894 4_455
O(3) H(39) 3.261 2_555
C(1) H(38) 3.100 2_655
C(2) H(15) 3.585 4_555
C(3) H(15) 3.327 4_555
C(3) H(19) 2.853 2_645
C(4) H(16) 3.503 4_555
C(4) H(33) 3.557 4_555
C(4) H(34) 3.560 4_555
C(4) H(35) 3.543 4_555
C(6) H(9) 3.412 3_665
C(6) H(11) 2.964 3_665
C(6) H(24) 3.000 1_455
C(7) H(9) 3.284 3_665
C(7) H(10) 3.577 3_665
C(7) H(24) 3.310 3_765
C(7) H(25) 3.423 3_765
C(8) H(5) 3.487 4_454
C(8) H(6) 3.511 4_454
C(9) H(9) 3.465 3_665
C(10) H(9) 3.374 3_665
C(11) H(9) 3.238 3_665
C(11) H(12) 3.352 3_665
C(11) H(15) 3.485 3_665
C(12) H(3) 3.185 2_655
C(12) H(4) 3.506 2_655
C(12) H(8) 3.568 3_665
C(12) H(9) 3.214 3_665
C(12) H(15) 3.044 3_665
C(12) H(39) 3.473 2_655
C(13) H(8) 3.486 3_665
C(13) H(9) 3.298 3_665
C(13) H(23) 3.298 3_765
C(13) H(24) 3.527 3_765
C(14) H(9) 3.423 3_665
C(14) H(23) 3.414 3_765
C(14) H(24) 3.338 3_765
C(17) H(20) 3.472 3_765
C(17) H(21) 3.190 3_765
C(18) H(8) 3.521 1_655
C(18) H(11) 3.389 3_765
C(18) H(13) 3.477 3_765
C(18) H(21) 3.289 3_765
C(19) H(12) 3.512 3_765
C(19) H(13) 3.537 3_765
C(22) H(36) 2.967 3_755
C(23) H(30) 3.454 3_655
C(23) H(32) 3.204 3_655
C(23) H(39) 3.335 3_655
C(24) H(6) 2.811 4_454
C(26) H(27) 3.317 3_755
C(27) H(27) 3.498 3_755
C(27) H(42) 3.456 3_755
C(28) H(2) 3.192 2_645
C(29) H(19) 3.272 2_645
C(29) H(31) 2.819 3_655
C(29) H(32) 3.563 3_655
C(30) H(19) 3.388 2_645
C(30) H(31) 3.217 3_655
C(32) H(37) 3.543 3_755
C(33) H(37) 3.213 3_755
C(34) H(28) 3.417 3_755
C(35) H(28) 2.782 3_755
C(36) H(28) 3.024 3_755
C(37) H(12) 3.568 3_665
C(37) H(18) 3.421 .
C(37) H(34) 3.561 4_455
C(37) H(44) 3.579 2_655
C(37) H(45) 3.348 2_655
C(38) H(20) 3.522 .
C(38) H(23) 3.408 3_765
H(1) O(3) 2.575 1_655
H(1) H(38) 3.139 2_655
H(1) H(39) 3.351 2_655
H(2) Cl(3) 3.027 2_645
H(2) C(28) 3.192 2_655
H(2) H(38) 2.324 2_655
H(3) Cl(3) 3.016 2_645
H(3) C(12) 3.185 2_645
H(3) H(15) 3.122 4_555
H(3) H(19) 2.302 2_645
H(3) H(20) 3.389 2_645
H(4) F(1) 2.939 2_645
H(4) C(12) 3.506 2_645
H(4) H(15) 3.147 4_555
H(4) H(19) 2.570 2_645
H(5) Cl(4) 3.577 2_745
H(5) Cl(5) 3.489 2_745
H(5) F(1) 2.665 2_645
H(5) C(8) 3.487 4_555
H(5) H(14) 3.102 4_555
H(5) H(15) 3.392 4_555
H(5) H(16) 3.402 4_555
H(6) Cl(4) 3.342 2_745
H(6) Cl(5) 3.204 2_745
H(6) O(3) 3.109 1_655
H(6) C(8) 3.511 4_555
H(6) C(24) 2.811 4_555
H(6) H(14) 3.360 4_555
H(6) H(16) 3.013 4_555
H(6) H(33) 2.683 4_555
H(6) H(34) 2.642 4_555
H(6) H(35) 2.625 4_555
H(7) Cl(4) 3.451 2_745
H(7) O(3) 3.072 1_655
H(8) C(12) 3.568 3_665
H(8) C(13) 3.486 3_665
H(8) C(18) 3.521 1_455
H(8) H(11) 3.405 3_665
H(8) H(20) 3.575 3_665
H(8) H(24) 2.625 1_455
H(9) C(6) 3.412 3_665
H(9) C(7) 3.284 3_665
H(9) C(9) 3.465 3_665
H(9) C(10) 3.374 3_665
H(9) C(11) 3.238 3_665
H(9) C(12) 3.214 3_665
H(9) C(13) 3.298 3_665
H(9) C(14) 3.423 3_665
H(9) H(9) 2.871 3_665
H(9) H(10) 3.203 3_665
H(9) H(11) 2.347 3_665
H(9) H(24) 2.999 1_455
H(10) C(7) 3.577 3_665
H(10) H(9) 3.203 3_665
H(10) H(11) 2.787 3_665
H(10) H(12) 3.549 3_665
H(10) H(24) 2.877 1_455
H(11) C(6) 2.964 3_665
H(11) C(18) 3.389 3_765
H(11) H(8) 3.405 3_665
H(11) H(9) 2.347 3_665
H(11) H(10) 2.787 3_665
H(11) H(11) 3.572 3_665
H(11) H(24) 2.764 3_765
H(11) H(25) 3.436 3_765
H(12) F(1) 3.542 3_665
H(12) F(3) 2.570 3_665
H(12) C(11) 3.352 3_665
H(12) C(19) 3.512 3_765
H(12) C(37) 3.568 3_665
H(12) H(10) 3.549 3_665
H(12) H(18) 3.057 3_665
H(12) H(24) 3.418 3_765
H(12) H(25) 2.937 3_765
H(13) C(18) 3.477 3_765
H(13) C(19) 3.537 3_765
H(13) H(24) 3.242 3_765
H(13) H(25) 3.357 3_765
H(14) F(1) 2.802 3_665
H(14) F(3) 3.415 3_665
H(14) H(5) 3.102 4_454
H(14) H(6) 3.360 4_454
H(15) F(1) 3.315 3_665
H(15) C(2) 3.585 4_454
H(15) C(3) 3.327 4_454
H(15) C(11) 3.485 3_665
H(15) C(12) 3.044 3_665
H(15) H(3) 3.122 4_454
H(15) H(4) 3.147 4_454
H(15) H(5) 3.392 4_454
H(15) H(18) 3.475 3_665
H(15) H(19) 2.681 3_665
H(16) C(4) 3.503 4_454
H(16) H(5) 3.402 4_454
H(16) H(6) 3.013 4_454
H(18) F(1) 3.510 .
H(18) F(2) 3.503 .
H(18) F(3) 2.578 .
H(18) C(37) 3.421 .
H(18) H(12) 3.057 3_665
H(18) H(15) 3.475 3_665
H(19) C(3) 2.853 2_655
H(19) C(29) 3.272 2_655
H(19) C(30) 3.388 2_655
H(19) H(3) 2.302 2_655
H(19) H(4) 2.570 2_655
H(19) H(15) 2.681 3_665
H(19) H(39) 3.433 2_655
H(20) Cl(3) 2.984 .
H(20) S(1) 3.351 1_655
H(20) O(1) 2.765 1_655
H(20) C(17) 3.472 3_765
H(20) C(38) 3.522 .
H(20) H(3) 3.389 2_655
H(20) H(8) 3.575 3_665
H(20) H(23) 2.680 3_765
H(20) H(24) 3.436 3_765
H(21) S(1) 3.514 1_655
H(21) O(1) 2.850 1_655
H(21) O(3) 3.217 1_655
H(21) C(17) 3.190 3_765
H(21) C(18) 3.289 3_765
H(21) H(23) 2.913 3_765
H(21) H(24) 3.091 3_765
H(22) O(1) 3.300 3_665
H(23) Cl(3) 3.189 3_765
H(23) O(1) 2.575 3_665
H(23) C(13) 3.298 3_765
H(23) C(14) 3.414 3_765
H(23) C(38) 3.408 3_765
H(23) H(20) 2.680 3_765
H(23) H(21) 2.913 3_765
H(24) C(6) 3.000 1_655
H(24) C(7) 3.310 3_765
H(24) C(13) 3.527 3_765
H(24) C(14) 3.338 3_765
H(24) H(8) 2.625 1_655
H(24) H(9) 2.999 1_655
H(24) H(10) 2.877 1_655
H(24) H(11) 2.764 3_765
H(24) H(12) 3.418 3_765
H(24) H(13) 3.242 3_765
H(24) H(20) 3.436 3_765
H(24) H(21) 3.091 3_765
H(25) F(3) 2.597 1_655
H(25) O(3) 3.566 1_655
H(25) C(7) 3.423 3_765
H(25) H(11) 3.436 3_765
H(25) H(12) 2.937 3_765
H(25) H(13) 3.357 3_765
H(26) S(1) 3.514 1_655
H(26) O(1) 3.584 1_655
H(26) O(3) 2.507 1_655
H(27) Cl(5) 3.599 3_765
H(27) F(2) 2.787 4_554
H(27) C(26) 3.317 3_755
H(27) C(27) 3.498 3_755
H(27) H(36) 2.601 3_755
H(27) H(37) 2.957 3_755
H(28) F(2) 2.997 4_554
H(28) O(2) 3.438 4_554
H(28) C(34) 3.417 3_755
H(28) C(35) 2.782 3_755
H(28) C(36) 3.024 3_755
H(28) H(36) 2.887 3_755
H(28) H(44) 2.760 3_755
H(28) H(45) 3.158 3_755
H(29) H(29) 3.467 3_755
H(29) H(36) 2.916 3_755
H(30) C(23) 3.454 3_655
H(30) H(30) 3.462 3_655
H(30) H(31) 3.595 3_655
H(30) H(32) 2.812 3_655
H(30) H(43) 3.488 3_755
H(31) O(2) 3.143 4_554
H(31) C(29) 2.819 3_655
H(31) C(30) 3.217 3_655
H(31) H(30) 3.595 3_655
H(31) H(32) 3.355 3_655
H(31) H(39) 2.446 3_655
H(31) H(40) 3.163 3_655
H(32) C(23) 3.204 3_655
H(32) C(29) 3.563 3_655
H(32) H(30) 2.812 3_655
H(32) H(31) 3.355 3_655
H(32) H(32) 2.940 3_655
H(32) H(39) 3.513 3_655
H(33) O(3) 3.525 4_554
H(33) C(4) 3.557 4_454
H(33) H(6) 2.683 4_454
H(33) H(38) 3.521 3_655
H(33) H(39) 3.122 3_655
H(34) Cl(5) 3.332 3_765
H(34) S(1) 3.470 4_554
H(34) F(2) 2.729 4_554
H(34) O(2) 3.382 4_554
H(34) O(3) 2.894 4_554
H(34) C(4) 3.560 4_454
H(34) C(37) 3.561 4_554
H(34) H(6) 2.642 4_454
H(35) Cl(5) 3.119 3_765
H(35) C(4) 3.543 4_454
H(35) H(6) 2.625 4_454
H(36) F(2) 3.274 2_645
H(36) C(22) 2.967 3_755
H(36) H(27) 2.601 3_755
H(36) H(28) 2.887 3_755
H(36) H(29) 2.916 3_755
H(37) Cl(3) 3.395 1_545
H(37) Cl(4) 3.303 1_545
H(37) Cl(5) 3.191 1_545
H(37) F(2) 3.340 2_645
H(37) C(32) 3.543 3_755
H(37) C(33) 3.213 3_755
H(37) H(27) 2.957 3_755
H(37) H(41) 3.489 3_755
H(37) H(42) 2.877 3_755
H(38) Cl(3) 3.146 1_545
H(38) C(1) 3.100 2_645
H(38) H(1) 3.139 2_645
H(38) H(2) 2.324 2_645
H(38) H(33) 3.521 3_655
H(39) S(1) 3.538 2_545
H(39) O(2) 2.919 2_545
H(39) O(3) 3.261 2_545
H(39) C(12) 3.473 2_645
H(39) C(23) 3.335 3_655
H(39) H(1) 3.351 2_645
H(39) H(19) 3.433 2_645
H(39) H(31) 2.446 3_655
H(39) H(32) 3.513 3_655
H(39) H(33) 3.122 3_655
H(40) H(31) 3.163 3_655
H(41) Cl(5) 3.459 3_765
H(41) H(37) 3.489 3_755
H(42) Cl(2) 3.424 1_655
H(42) Cl(3) 3.438 3_765
H(42) C(27) 3.456 3_755
H(42) H(37) 2.877 3_755
H(43) Cl(1) 2.904 1_655
H(43) Cl(2) 2.772 1_655
H(43) H(30) 3.488 3_755
H(44) S(1) 3.578 2_645
H(44) F(1) 3.177 2_645
H(44) F(2) 3.511 2_645
H(44) O(2) 2.442 2_645
H(44) C(37) 3.579 2_645
H(44) H(28) 2.760 3_755
H(45) F(1) 2.592 2_645
H(45) F(2) 2.991 2_645
H(45) C(37) 3.348 2_645
H(45) H(28) 3.158 3_755

loop_
_geom_torsion_atom_site_label_1
_geom_torsion_atom_site_label_2
_geom_torsion_atom_site_label_3
_geom_torsion_atom_site_label_4
_geom_torsion
Ti(1) Pd(1) P(1) N(1) -1.66(11)
Ti(1) Pd(1) P(1) C(9) 119.30(12)
Ti(1) Pd(1) P(1) C(15) -123.35(11)
P(1) Pd(1) Ti(1) Cl(1) -115.98(3)
P(1) Pd(1) Ti(1) Cl(2) -128.71(14)
P(1) Pd(1) Ti(1) P(2) 127.42(3)
P(1) Pd(1) Ti(1) N(1) 1.34(9)
P(1) Pd(1) Ti(1) N(2) 118.28(9)
Ti(1) Pd(1) P(2) N(2) 11.33(11)
Ti(1) Pd(1) P(2) C(25) -113.15(12)
Ti(1) Pd(1) P(2) C(31) 130.07(11)
P(2) Pd(1) Ti(1) Cl(1) 116.60(3)
P(2) Pd(1) Ti(1) Cl(2) 103.87(14)
P(2) Pd(1) Ti(1) P(1) -127.42(3)
P(2) Pd(1) Ti(1) N(1) -126.08(9)
P(2) Pd(1) Ti(1) N(2) -9.13(9)
Ti(1) Pd(1) C(1) C(2) 162.62(18)
C(1) Pd(1) Ti(1) Cl(1) -51.97(14)
C(1) Pd(1) Ti(1) Cl(2) -64.7(2)
C(1) Pd(1) Ti(1) P(1) 64.01(14)
C(1) Pd(1) Ti(1) P(2) -168.57(14)
C(1) Pd(1) Ti(1) N(1) 65.36(17)
C(1) Pd(1) Ti(1) N(2) -177.70(16)
Ti(1) Pd(1) C(2) C(1) -69.6(5)
Ti(1) Pd(1) C(2) C(3) 59.5(5)
Ti(1) Pd(1) C(2) C(4) 175.1(2)
C(2) Pd(1) Ti(1) Cl(1) 4.2(4)
C(2) Pd(1) Ti(1) Cl(2) -8.6(4)
C(2) Pd(1) Ti(1) P(1) 120.1(4)
C(2) Pd(1) Ti(1) P(2) -112.4(4)
C(2) Pd(1) Ti(1) N(1) 121.5(4)
C(2) Pd(1) Ti(1) N(2) -121.6(4)
Ti(1) Pd(1) C(3) C(2) -164.77(18)
C(3) Pd(1) Ti(1) Cl(1) 52.13(15)
C(3) Pd(1) Ti(1) Cl(2) 39.4(2)
C(3) Pd(1) Ti(1) P(1) 168.12(15)
C(3) Pd(1) Ti(1) P(2) -64.46(15)
C(3) Pd(1) Ti(1) N(1) 169.46(17)
C(3) Pd(1) Ti(1) N(2) -73.60(17)
P(1) Pd(1) P(2) Ti(1) -48.32(3)
P(1) Pd(1) P(2) N(2) -36.99(12)
P(1) Pd(1) P(2) C(25) -161.47(12)
P(1) Pd(1) P(2) C(31) 81.75(11)
P(2) Pd(1) P(1) Ti(1) 48.49(3)
P(2) Pd(1) P(1) N(1) 46.83(12)
P(2) Pd(1) P(1) C(9) 167.79(12)
P(2) Pd(1) P(1) C(15) -74.86(11)
P(1) Pd(1) C(1) C(2) -143.5(2)
C(1) Pd(1) P(1) Ti(1) -142.58(10)
C(1) Pd(1) P(1) N(1) -144.23(15)
C(1) Pd(1) P(1) C(9) -23.28(15)
C(1) Pd(1) P(1) C(15) 94.07(15)
P(1) Pd(1) C(2) C(1) 44.4(2)
P(1) Pd(1) C(2) C(3) 173.47(19)
P(1) Pd(1) C(2) C(4) -70.9(3)
C(2) Pd(1) P(1) Ti(1) -167.35(13)
C(2) Pd(1) P(1) N(1) -169.01(17)
C(2) Pd(1) P(1) C(9) -48.05(18)
C(2) Pd(1) P(1) C(15) 69.30(17)
P(1) Pd(1) C(3) C(2) -15.5(4)
C(3) Pd(1) P(1) Ti(1) -156.3(2)
C(3) Pd(1) P(1) N(1) -158.0(3)
C(3) Pd(1) P(1) C(9) -37.0(3)
C(3) Pd(1) P(1) C(15) 80.3(3)
P(2) Pd(1) C(1) C(2) 9.2(4)
C(1) Pd(1) P(2) Ti(1) 160.4(2)
C(1) Pd(1) P(2) N(2) 171.7(2)
C(1) Pd(1) P(2) C(25) 47.2(2)
C(1) Pd(1) P(2) C(31) -69.5(2)
P(2) Pd(1) C(2) C(1) -175.78(18)
P(2) Pd(1) C(2) C(3) -46.7(2)
P(2) Pd(1) C(2) C(4) 68.9(2)
C(2) Pd(1) P(2) Ti(1) 166.73(12)
C(2) Pd(1) P(2) N(2) 178.06(16)
C(2) Pd(1) P(2) C(25) 53.58(17)
C(2) Pd(1) P(2) C(31) -63.20(16)
P(2) Pd(1) C(3) C(2) 140.9(2)
C(3) Pd(1) P(2) Ti(1) 140.42(10)
C(3) Pd(1) P(2) N(2) 151.75(15)
C(3) Pd(1) P(2) C(25) 27.27(16)
C(3) Pd(1) P(2) C(31) -89.51(15)
C(1) Pd(1) C(2) C(3) 129.1(3)
C(1) Pd(1) C(2) C(4) -115.3(3)
C(1) Pd(1) C(3) C(2) -30.5(2)
C(3) Pd(1) C(1) C(2) 31.1(2)
C(3) Pd(1) C(2) C(1) -129.1(3)
C(3) Pd(1) C(2) C(4) 115.6(3)
Pd(1) Ti(1) P(1) N(1) 177.78(15)
Pd(1) Ti(1) P(1) C(9) -97.36(13)
Pd(1) Ti(1) P(1) C(15) 94.55(13)
Pd(1) Ti(1) P(2) N(2) -164.64(15)
Pd(1) Ti(1) P(2) C(25) 107.04(13)
Pd(1) Ti(1) P(2) C(31) -83.26(15)
Pd(1) Ti(1) N(1) P(1) -1.69(11)
Pd(1) Ti(1) N(1) C(5) -166.5(3)
Pd(1) Ti(1) N(2) P(2) 11.57(11)
Pd(1) Ti(1) N(2) C(21) 176.6(3)
Cl(1) Ti(1) P(1) Pd(1) 59.30(3)
Cl(1) Ti(1) P(1) N(1) -122.93(15)
Cl(1) Ti(1) P(1) C(9) -38.07(13)
Cl(1) Ti(1) P(1) C(15) 153.84(13)
Cl(1) Ti(1) P(2) Pd(1) -58.82(3)
Cl(1) Ti(1) P(2) N(2) 136.54(15)
Cl(1) Ti(1) P(2) C(25) 48.21(13)
Cl(1) Ti(1) P(2) C(31) -142.09(15)
Cl(1) Ti(1) N(1) P(1) 66.48(14)
Cl(1) Ti(1) N(1) C(5) -98.3(3)
Cl(1) Ti(1) N(2) P(2) -53.30(16)
Cl(1) Ti(1) N(2) C(21) 111.7(2)
Cl(2) Ti(1) P(1) Pd(1) 163.09(5)
Cl(2) Ti(1) P(1) N(1) -19.13(16)
Cl(2) Ti(1) P(1) C(9) 65.72(14)
Cl(2) Ti(1) P(1) C(15) -102.37(14)
Cl(2) Ti(1) P(2) Pd(1) -160.85(5)
Cl(2) Ti(1) P(2) N(2) 34.51(15)
Cl(2) Ti(1) P(2) C(25) -53.82(14)
Cl(2) Ti(1) P(2) C(31) 115.88(15)
Cl(2) Ti(1) N(1) P(1) 167.12(10)
Cl(2) Ti(1) N(1) C(5) 2.3(3)
Cl(2) Ti(1) N(2) P(2) -155.04(11)
Cl(2) Ti(1) N(2) C(21) 10.0(3)
P(1) Ti(1) P(2) Pd(1) 37.20(2)
P(1) Ti(1) P(2) N(2) -127.44(15)
P(1) Ti(1) P(2) C(25) 144.24(13)
P(1) Ti(1) P(2) C(31) -46.06(15)
P(2) Ti(1) P(1) Pd(1) -36.91(2)
P(2) Ti(1) P(1) N(1) 140.87(15)
P(2) Ti(1) P(1) C(9) -134.27(12)
P(2) Ti(1) P(1) C(15) 57.64(13)
P(1) Ti(1) N(1) C(5) -164.8(4)
N(1) Ti(1) P(1) Pd(1) -177.78(15)
N(1) Ti(1) P(1) C(9) 84.86(19)
N(1) Ti(1) P(1) C(15) -83.2(2)
P(1) Ti(1) N(2) P(2) 55.97(14)
P(1) Ti(1) N(2) C(21) -139.0(2)
N(2) Ti(1) P(1) Pd(1) -66.65(8)
N(2) Ti(1) P(1) N(1) 111.13(17)
N(2) Ti(1) P(1) C(9) -164.02(15)
N(2) Ti(1) P(1) C(15) 27.89(15)
P(2) Ti(1) N(1) P(1) -43.38(15)
P(2) Ti(1) N(1) C(5) 151.8(2)
N(1) Ti(1) P(2) Pd(1) 61.72(9)
N(1) Ti(1) P(2) N(2) -102.92(17)
N(1) Ti(1) P(2) C(25) 168.76(16)
N(1) Ti(1) P(2) C(31) -21.54(18)
P(2) Ti(1) N(2) C(21) 165.0(3)
N(2) Ti(1) P(2) Pd(1) 164.64(15)
N(2) Ti(1) P(2) C(25) -88.32(19)
N(2) Ti(1) P(2) C(31) 81.4(2)
N(1) Ti(1) N(2) P(2) 94.81(15)
N(1) Ti(1) N(2) C(21) -100.2(3)
N(2) Ti(1) N(1) P(1) -83.85(15)
N(2) Ti(1) N(1) C(5) 111.3(3)
Cl(5) Cl(4) C(38) Cl(3) -87.8(4)
Cl(4) Cl(5) C(38) Cl(3) 104.9(4)
O(1) S(1) C(37) F(1) 59.0(3)
O(1) S(1) C(37) F(2) 178.3(3)
O(1) S(1) C(37) F(3) -60.7(3)
O(2) S(1) C(37) F(1) -61.7(3)
O(2) S(1) C(37) F(2) 57.6(3)
O(2) S(1) C(37) F(3) 178.7(3)
O(3) S(1) C(37) F(1) 178.7(2)
O(3) S(1) C(37) F(2) -62.0(3)
O(3) S(1) C(37) F(3) 59.0(3)
Pd(1) P(1) N(1) Ti(1) 2.19(15)
Pd(1) P(1) N(1) C(5) 168.3(2)
Pd(1) P(1) C(9) C(10) -59.7(2)
Pd(1) P(1) C(9) C(14) 113.5(2)
Pd(1) P(1) C(15) C(16) 117.2(2)
Pd(1) P(1) C(15) C(20) -57.8(3)
Ti(1) P(1) N(1) C(5) 166.1(3)
Ti(1) P(1) C(9) C(10) 14.2(3)
Ti(1) P(1) C(9) C(14) -172.6(2)
Ti(1) P(1) C(15) C(16) 43.7(3)
Ti(1) P(1) C(15) C(20) -131.3(2)
N(1) P(1) C(9) C(10) 61.8(2)
N(1) P(1) C(9) C(14) -125.0(2)
C(9) P(1) N(1) Ti(1) -117.77(16)
C(9) P(1) N(1) C(5) 48.3(3)
N(1) P(1) C(15) C(16) -4.3(3)
N(1) P(1) C(15) C(20) -179.3(2)
C(15) P(1) N(1) Ti(1) 121.37(15)
C(15) P(1) N(1) C(5) -72.5(3)
C(9) P(1) C(15) C(16) -125.8(2)
C(9) P(1) C(15) C(20) 59.2(3)
C(15) P(1) C(9) C(10) -175.9(2)
C(15) P(1) C(9) C(14) -2.7(3)
Pd(1) P(2) N(2) Ti(1) -15.01(14)
Pd(1) P(2) N(2) C(21) 178.2(2)
Pd(1) P(2) C(25) C(26) -130.0(2)
Pd(1) P(2) C(25) C(30) 50.7(2)
Pd(1) P(2) C(31) C(32) -93.6(2)
Pd(1) P(2) C(31) C(36) 78.3(2)
Ti(1) P(2) N(2) C(21) -166.8(3)
Ti(1) P(2) C(25) C(26) 153.3(2)
Ti(1) P(2) C(25) C(30) -26.1(3)
Ti(1) P(2) C(31) C(32) -25.5(3)
Ti(1) P(2) C(31) C(36) 146.4(2)
N(2) P(2) C(25) C(26) 105.5(2)
N(2) P(2) C(25) C(30) -73.8(2)
C(25) P(2) N(2) Ti(1) 112.69(16)
C(25) P(2) N(2) C(21) -54.1(3)
N(2) P(2) C(31) C(32) 22.9(3)
N(2) P(2) C(31) C(36) -165.2(2)
C(31) P(2) N(2) Ti(1) -125.54(15)
C(31) P(2) N(2) C(21) 67.7(3)
C(25) P(2) C(31) C(32) 145.0(2)
C(25) P(2) C(31) C(36) -43.1(3)
C(31) P(2) C(25) C(26) -18.5(3)
C(31) P(2) C(25) C(30) 162.2(2)
Ti(1) N(1) C(5) C(6) 59.2(3)
Ti(1) N(1) C(5) C(7) 177.7(2)
Ti(1) N(1) C(5) C(8) -61.7(4)
P(1) N(1) C(5) C(6) -102.0(3)
P(1) N(1) C(5) C(7) 16.5(4)
P(1) N(1) C(5) C(8) 137.2(2)
Ti(1) N(2) C(21) C(22) 169.1(2)
Ti(1) N(2) C(21) C(23) -69.9(3)
Ti(1) N(2) C(21) C(24) 50.1(4)
P(2) N(2) C(21) C(22) -29.1(4)
P(2) N(2) C(21) C(23) 91.8(3)
P(2) N(2) C(21) C(24) -148.1(2)
Pd(1) C(1) C(2) C(3) -53.2(2)
Pd(1) C(1) C(2) C(4) 115.6(3)
C(1) C(2) C(3) Pd(1) 54.4(2)
C(4) C(2) C(3) Pd(1) -114.3(3)
P(1) C(9) C(10) C(11) 173.7(2)
P(1) C(9) C(14) C(13) -173.0(2)
C(10) C(9) C(14) C(13) 0.1(3)
C(14) C(9) C(10) C(11) 0.2(4)
C(9) C(10) C(11) C(12) -1.1(5)
C(10) C(11) C(12) C(13) 1.8(5)
C(11) C(12) C(13) C(14) -1.5(5)
C(12) C(13) C(14) C(9) 0.6(5)
P(1) C(15) C(16) C(17) -177.5(2)
P(1) C(15) C(20) C(19) 177.2(3)
C(16) C(15) C(20) C(19) 2.1(5)
C(20) C(15) C(16) C(17) -2.5(5)
C(15) C(16) C(17) C(18) 2.1(5)
C(16) C(17) C(18) C(19) -1.1(6)
C(17) C(18) C(19) C(20) 0.7(6)
C(18) C(19) C(20) C(15) -1.2(6)
P(2) C(25) C(26) C(27) -178.0(2)
P(2) C(25) C(30) C(29) 177.7(2)
C(26) C(25) C(30) C(29) -1.6(4)
C(30) C(25) C(26) C(27) 1.3(4)
C(25) C(26) C(27) C(28) -0.3(5)
C(26) C(27) C(28) C(29) -0.4(5)
C(27) C(28) C(29) C(30) 0.1(4)
C(28) C(29) C(30) C(25) 0.9(5)
P(2) C(31) C(32) C(33) 174.0(2)
P(2) C(31) C(36) C(35) -173.4(2)
C(32) C(31) C(36) C(35) -1.4(5)
C(36) C(31) C(32) C(33) 2.0(5)
C(31) C(32) C(33) C(34) -1.7(5)
C(32) C(33) C(34) C(35) 0.8(6)
C(33) C(34) C(35) C(36) -0.1(4)
C(34) C(35) C(36) C(31) 0.5(5)
